data_4320346
loop_
_publ_author_name
'Shi-Hao Luo'
'Yau-Chen Jiang'
'Sue-Lein Wang'
'Hsien-Ming Kao'
'Kwang-Hwa Lii'

_publ_contact_author
;
Kwang-Hwa Lii,
Department of Chemistry,
National Central University,
Chungli, Taiwan 320
;
_publ_contact_author_email liikh@cc.ncu.edu.tw
_publ_section_title
;
 Synthesis and Characterization of Fluorinated Metal Arsenates with a
 Layer Structure: (C4H12N2)1.5[M3F5(HAsO4)2(AsO4)] (M = Fe, Ga)
;
_journal_name_full 'Inorganic Chemistry'
_journal_page_first 5381
_journal_page_last 5384
_journal_paper_doi 10.1021/ic010150q
_journal_volume 40
_journal_year 2001
_chemical_formula_moiety (C4H12N2)1.5[Fe3F5(HAsO4)2(AsO4)]
_chemical_formula_sum 'C6 H20 As3 F5 Fe3 N3 O12'
_chemical_formula_weight 813.56
_chemical_name_systematic
;
  ?
;
_space_group_IT_number 14
_symmetry_cell_setting monoclinic
_symmetry_space_group_name_Hall '-P 2ybc'
_symmetry_space_group_name_H-M 'P 1 21/c 1'
_atom_sites_solution_hydrogens geom
_atom_sites_solution_primary direct
_atom_sites_solution_secondary difmap
_audit_creation_method SHELXL-97
_cell_angle_alpha 90.00
_cell_angle_beta 96.188(2)
_cell_angle_gamma 90.00
_cell_formula_units_Z 4
_cell_length_a 8.3944(10)
_cell_length_b 21.992(3)
_cell_length_c 10.8466(12)
_cell_measurement_temperature 295(2)
_cell_volume 1990.7(4)
_computing_molecular_graphics ATOMS
_computing_structure_refinement 'SHELXL-97 (Sheldrick, 1997)'
_computing_structure_solution 'SHELXS-97 (Sheldrick, 1990)'
_diffrn_ambient_temperature 295(2)
_diffrn_measured_fraction_theta_full 0.959
_diffrn_measured_fraction_theta_max 0.959
_diffrn_measurement_device_type 'Siemens Smart CCD'
_diffrn_radiation_monochromator graphite
_diffrn_radiation_source 'fine-focus sealed tube'
_diffrn_radiation_type MoK\a
_diffrn_radiation_wavelength 0.71073
_diffrn_reflns_av_R_equivalents 0.0337
_diffrn_reflns_av_sigmaI/netI 0.0324
_diffrn_reflns_limit_h_max 9
_diffrn_reflns_limit_h_min -11
_diffrn_reflns_limit_k_max 28
_diffrn_reflns_limit_k_min -29
_diffrn_reflns_limit_l_max 14
_diffrn_reflns_limit_l_min -13
_diffrn_reflns_number 12579
_diffrn_reflns_theta_full 28.30
_diffrn_reflns_theta_max 28.30
_diffrn_reflns_theta_min 1.85
_exptl_absorpt_coefficient_mu 7.217
_exptl_absorpt_correction_T_max 0.984
_exptl_absorpt_correction_T_min 0.522
_exptl_absorpt_correction_type empirical
_exptl_crystal_colour pale_pink
_exptl_crystal_density_diffrn 2.714
_exptl_crystal_density_method 'not measured'
_exptl_crystal_description column
_exptl_crystal_F_000 1580
_exptl_crystal_size_max 0.25
_exptl_crystal_size_mid 0.1
_exptl_crystal_size_min 0.1
_refine_diff_density_max 1.524
_refine_diff_density_min -1.050
_refine_diff_density_rms 0.127
_refine_ls_extinction_coef 0.00003(7)
_refine_ls_extinction_expression Fc^*^=kFc[1+0.001xFc^2^\l^3^/sin(2\q)]^-1/4^
_refine_ls_extinction_method SHELXL
_refine_ls_goodness_of_fit_ref 1.049
_refine_ls_hydrogen_treatment mixed
_refine_ls_matrix_type full
_refine_ls_number_parameters 290
_refine_ls_number_reflns 4745
_refine_ls_number_restraints 0
_refine_ls_restrained_S_all 1.049
_refine_ls_R_factor_all 0.0359
_refine_ls_R_factor_gt 0.0290
_refine_ls_shift/su_max 0.001
_refine_ls_shift/su_mean 0.000
_refine_ls_structure_factor_coef Fsqd
_refine_ls_weighting_details 'calc w=1/[\s^2^(Fo^2^)+(0.0299P)^2^+4.7726P] where P=(Fo^2^+2Fc^2^)/3'
_refine_ls_weighting_scheme calc
_refine_ls_wR_factor_gt 0.0699
_refine_ls_wR_factor_ref 0.0723
_reflns_number_gt 4132
_reflns_number_total 4745
_reflns_threshold_expression >2sigma(I)
_cod_data_source_file ic010150q_1.cif
_cod_data_source_block fm
_cod_database_code 4320346

loop_
_symmetry_equiv_pos_as_xyz
'x, y, z'
'-x, y+1/2, -z+1/2'
'-x, -y, -z'
'x, -y-1/2, z-1/2'

loop_
_atom_site_label
_atom_site_type_symbol
_atom_site_fract_x
_atom_site_fract_y
_atom_site_fract_z
_atom_site_U_iso_or_equiv
_atom_site_adp_type
_atom_site_occupancy
_atom_site_symmetry_multiplicity
_atom_site_calc_flag
_atom_site_refinement_flags
_atom_site_disorder_assembly
_atom_site_disorder_group
As1 As 0.06152(4) 0.390315(16) 0.32534(3) 0.01678(9) Uani 1 1 d . . .
As2 As -0.21894(4) 0.302988(15) 0.55892(3) 0.01241(9) Uani 1 1 d . . .
As3 As 0.07233(4) 0.406191(15) 0.82953(3) 0.01267(9) Uani 1 1 d . . .
Fe1 Fe 0.15737(6) 0.33169(2) 0.58975(4) 0.01268(11) Uani 1 1 d . . .
Fe2 Fe -0.05406(6) 0.24234(2) 0.32820(5) 0.01314(11) Uani 1 1 d . . .
Fe3 Fe 0.14481(6) 0.47744(2) 0.09278(4) 0.01318(11) Uani 1 1 d . . .
F1 F 0.1198(3) 0.26146(9) 0.4654(2) 0.0202(5) Uani 1 1 d . . .
F2 F 0.1108(3) 0.26774(9) 0.71141(19) 0.0188(4) Uani 1 1 d . . .
F3 F 0.0901(2) 0.54325(9) -0.03340(19) 0.0165(4) Uani 1 1 d . . .
F4 F 0.3747(2) 0.30368(10) 0.6151(2) 0.0220(5) Uani 1 1 d . . .
F5 F 0.3524(3) 0.50757(11) 0.1298(2) 0.0309(6) Uani 1 1 d . . .
O1 O 0.1997(3) 0.38321(12) 0.4499(2) 0.0223(6) Uani 1 1 d . . .
O2 O 0.1672(3) 0.41139(12) 0.2098(2) 0.0198(5) Uani 1 1 d . . .
O3 O -0.0566(3) 0.33094(11) 0.2879(2) 0.0194(5) Uani 1 1 d . . .
O4 O -0.0640(3) 0.45010(12) 0.3530(3) 0.0276(6) Uani 1 1 d . . .
O5 O -0.2092(3) 0.24885(12) 0.4516(2) 0.0214(6) Uani 1 1 d . . .
O6 O -0.0719(3) 0.35389(11) 0.5614(2) 0.0160(5) Uani 1 1 d . . .
O7 O -0.3910(3) 0.34337(13) 0.5175(3) 0.0274(6) Uani 1 1 d . . .
O8 O -0.2330(3) 0.26991(12) 0.6960(2) 0.0196(5) Uani 1 1 d . . .
O9 O 0.1931(3) 0.39361(11) 0.7175(2) 0.0166(5) Uani 1 1 d . . .
O10 O -0.0495(3) 0.46597(11) 0.7875(2) 0.0160(5) Uani 1 1 d . . .
O11 O 0.1985(3) 0.42503(11) 0.9562(2) 0.0166(5) Uani 1 1 d . . .
O12 O -0.0356(3) 0.34569(11) 0.8630(2) 0.0207(5) Uani 1 1 d . . .
N1 N 0.3614(4) 0.32357(14) 0.0474(3) 0.0224(7) Uani 1 1 d . . .
N2 N 0.6733(4) 0.36678(15) 0.0063(4) 0.0339(9) Uani 1 1 d . . .
N3 N 0.3334(6) 0.5096(3) 0.4991(7) 0.080(2) Uani 1 1 d . . .
C1 C 0.4329(5) 0.30847(17) 0.9312(4) 0.0250(8) Uani 1 1 d . . .
C2 C 0.4864(5) 0.3343(2) 0.1536(4) 0.0294(9) Uani 1 1 d . . .
C3 C 0.5464(5) 0.3575(2) 0.8995(4) 0.0326(10) Uani 1 1 d . . .
C4 C 0.6012(5) 0.3831(2) 0.1216(5) 0.0362(11) Uani 1 1 d . . .
C5 C 0.5613(9) 0.4865(3) 0.3862(5) 0.0622(18) Uani 1 1 d . . .
C6 C 0.4185(9) 0.5255(3) 0.3925(5) 0.065(2) Uani 1 1 d . . .
H1 H -0.0345 0.4878 0.3073 0.050 Uiso 1 1 d . . .
H2 H -0.4846 0.3270 0.5491 0.050 Uiso 1 1 d . . .
H3 H 0.2899 0.2962 0.0740 0.050 Uiso 1 1 d . . .
H4 H 0.3150 0.3615 0.0223 0.050 Uiso 1 1 d . . .
H5 H 0.7320 0.3341 0.0073 0.050 Uiso 1 1 d . . .
H6 H 0.7307 0.4007 -0.0170 0.050 Uiso 1 1 d . . .
H7 H 0.2236 0.5370 0.4778 0.050 Uiso 1 1 d . . .
H8 H 0.2873 0.4676 0.4714 0.050 Uiso 1 1 d . . .
H9 H 0.4888 0.2723 0.9426 0.050 Uiso 1 1 d . . .
H10 H 0.3421 0.3015 0.8647 0.050 Uiso 1 1 d . . .
H11 H 0.4324 0.3443 0.2127 0.050 Uiso 1 1 d . . .
H12 H 0.5458 0.2975 0.1840 0.050 Uiso 1 1 d . . .
H13 H 0.4972 0.3943 0.8830 0.050 Uiso 1 1 d . . .
H14 H 0.5933 0.3489 0.8258 0.050 Uiso 1 1 d . . .
H15 H 0.6803 0.3816 0.1792 0.050 Uiso 1 1 d . . .
H16 H 0.5528 0.4201 0.1152 0.050 Uiso 1 1 d . . .
H17 H 0.5448 0.4433 0.3753 0.050 Uiso 1 1 d . . .
H18 H 0.6082 0.4948 0.3156 0.050 Uiso 1 1 d . . .
H19 H 0.3397 0.5307 0.3357 0.050 Uiso 1 1 d . . .
H20 H 0.4675 0.5631 0.4008 0.050 Uiso 1 1 d . . .

loop_
_atom_site_aniso_label
_atom_site_aniso_U_11
_atom_site_aniso_U_22
_atom_site_aniso_U_33
_atom_site_aniso_U_23
_atom_site_aniso_U_13
_atom_site_aniso_U_12
As1 0.01925(19) 0.01550(18) 0.01562(18) 0.00151(13) 0.00192(14) 0.00149(14)
As2 0.01187(16) 0.01232(16) 0.01308(17) 0.00010(12) 0.00154(12) 0.00057(12)
As3 0.01600(17) 0.01019(16) 0.01189(17) -0.00064(12) 0.00183(13) 0.00140(12)
Fe1 0.0125(2) 0.0139(2) 0.0117(2) -0.00032(18) 0.00188(18) 0.00104(18)
Fe2 0.0158(2) 0.0121(2) 0.0116(2) -0.00119(18) 0.00176(18) 0.00024(18)
Fe3 0.0149(2) 0.0116(2) 0.0127(2) -0.00022(18) -0.00028(18) 0.00100(18)
F1 0.0201(11) 0.0206(11) 0.0186(11) -0.0043(8) -0.0034(9) 0.0043(8)
F2 0.0209(11) 0.0187(10) 0.0178(11) 0.0032(8) 0.0072(8) 0.0013(8)
F3 0.0169(10) 0.0147(10) 0.0180(10) 0.0014(8) 0.0017(8) -0.0015(8)
F4 0.0133(10) 0.0268(12) 0.0259(12) 0.0008(9) 0.0021(8) 0.0038(9)
F5 0.0176(11) 0.0294(13) 0.0448(15) -0.0064(11) -0.0011(11) -0.0049(9)
O1 0.0208(14) 0.0305(15) 0.0157(13) 0.0076(11) 0.0018(10) -0.0035(11)
O2 0.0246(14) 0.0196(13) 0.0160(13) 0.0065(10) 0.0063(11) 0.0065(10)
O3 0.0219(13) 0.0124(12) 0.0230(14) 0.0025(10) -0.0020(11) -0.0007(10)
O4 0.0304(16) 0.0184(14) 0.0360(17) 0.0037(12) 0.0126(13) 0.0078(11)
O5 0.0267(14) 0.0208(13) 0.0185(13) -0.0067(10) 0.0105(11) -0.0070(11)
O6 0.0138(12) 0.0139(12) 0.0202(13) -0.0002(10) 0.0021(10) -0.0006(9)
O7 0.0133(13) 0.0245(14) 0.0439(18) 0.0117(13) 0.0010(12) 0.0045(11)
O8 0.0198(13) 0.0245(14) 0.0140(12) 0.0057(10) -0.0002(10) -0.0032(10)
O9 0.0162(12) 0.0188(13) 0.0156(12) -0.0039(10) 0.0052(10) -0.0018(10)
O10 0.0196(13) 0.0123(12) 0.0162(12) 0.0006(9) 0.0017(10) 0.0046(9)
O11 0.0165(12) 0.0172(12) 0.0152(12) -0.0020(10) -0.0017(10) 0.0042(10)
O12 0.0285(14) 0.0128(12) 0.0220(14) 0.0002(10) 0.0076(11) -0.0019(10)
N1 0.0170(16) 0.0170(15) 0.0327(19) 0.0027(13) 0.0008(14) -0.0013(12)
N2 0.0212(18) 0.0167(17) 0.065(3) -0.0083(17) 0.0124(17) -0.0033(13)
N3 0.034(3) 0.058(3) 0.147(6) -0.050(4) 0.002(3) -0.003(2)
C1 0.023(2) 0.0187(19) 0.032(2) -0.0016(16) -0.0043(16) 0.0022(15)
C2 0.026(2) 0.031(2) 0.031(2) -0.0043(18) -0.0013(17) 0.0098(17)
C3 0.034(2) 0.024(2) 0.041(3) 0.0061(18) 0.011(2) 0.0031(18)
C4 0.023(2) 0.031(2) 0.052(3) -0.020(2) -0.006(2) 0.0021(18)
C5 0.109(6) 0.044(3) 0.042(3) -0.010(3) 0.042(4) -0.004(3)
C6 0.103(5) 0.046(3) 0.036(3) -0.007(2) -0.039(3) 0.019(3)

loop_
_atom_type_symbol
_atom_type_description
_atom_type_scat_dispersion_real
_atom_type_scat_dispersion_imag
_atom_type_scat_source
C C 0.0033 0.0016 'International Tables Vol C Tables 4.2.6.8 and 6.1.1.4'
H H 0.0000 0.0000 'International Tables Vol C Tables 4.2.6.8 and 6.1.1.4'
N N 0.0061 0.0033 'International Tables Vol C Tables 4.2.6.8 and 6.1.1.4'
O O 0.0106 0.0060 'International Tables Vol C Tables 4.2.6.8 and 6.1.1.4'
F F 0.0171 0.0103 'International Tables Vol C Tables 4.2.6.8 and 6.1.1.4'
Fe Fe 0.3463 0.8444 'International Tables Vol C Tables 4.2.6.8 and 6.1.1.4'
As As 0.0499 2.0058 'International Tables Vol C Tables 4.2.6.8 and 6.1.1.4'

loop_
_geom_angle_atom_site_label_1
_geom_angle_atom_site_label_2
_geom_angle_atom_site_label_3
_geom_angle
_geom_angle_site_symmetry_1
_geom_angle_site_symmetry_3
_geom_angle_publ_flag
O3 As1 O2 112.60(13) . . ?
O3 As1 O1 117.52(13) . . ?
O2 As1 O1 104.50(13) . . ?
O3 As1 O4 106.30(14) . . ?
O2 As1 O4 107.47(13) . . ?
O1 As1 O4 108.04(14) . . ?
O6 As2 O8 113.67(12) . . ?
O6 As2 O5 113.46(13) . . ?
O8 As2 O5 108.83(13) . . ?
O6 As2 O7 104.98(13) . . ?
O8 As2 O7 108.69(14) . . ?
O5 As2 O7 106.82(15) . . ?
O12 As3 O9 114.07(12) . . ?
O12 As3 O11 108.94(13) . . ?
O9 As3 O11 104.64(12) . . ?
O12 As3 O10 110.47(13) . . ?
O9 As3 O10 108.98(12) . . ?
O11 As3 O10 109.53(12) . . ?
F4 Fe1 O9 92.95(10) . . ?
F4 Fe1 O1 92.76(11) . . ?
O9 Fe1 O1 96.90(11) . . ?
F4 Fe1 O6 175.52(10) . . ?
O9 Fe1 O6 90.61(10) . . ?
O1 Fe1 O6 89.51(11) . . ?
F4 Fe1 F2 85.97(9) . . ?
O9 Fe1 F2 92.77(10) . . ?
O1 Fe1 F2 170.30(11) . . ?
O6 Fe1 F2 91.15(10) . . ?
F4 Fe1 F1 85.93(9) . . ?
O9 Fe1 F1 175.61(10) . . ?
O1 Fe1 F1 87.39(11) . . ?
O6 Fe1 F1 90.32(9) . . ?
F2 Fe1 F1 82.92(9) . . ?
O5 Fe2 O12 89.16(11) . 4_565 ?
O5 Fe2 O8 89.79(11) . 4_565 ?
O12 Fe2 O8 92.45(11) 4_565 4_565 ?
O5 Fe2 F2 176.30(11) . 4_565 ?
O12 Fe2 F2 88.11(10) 4_565 4_565 ?
O8 Fe2 F2 92.82(10) 4_565 4_565 ?
O5 Fe2 O3 94.90(11) . . ?
O12 Fe2 O3 175.65(11) 4_565 . ?
O8 Fe2 O3 89.14(11) 4_565 . ?
F2 Fe2 O3 87.76(10) 4_565 . ?
O5 Fe2 F1 87.83(10) . . ?
O12 Fe2 F1 91.59(10) 4_565 . ?
O8 Fe2 F1 175.28(10) 4_565 . ?
F2 Fe2 F1 89.74(9) 4_565 . ?
O3 Fe2 F1 87.00(10) . . ?
F5 Fe3 O2 95.94(12) . . ?
F5 Fe3 O11 94.90(11) . 1_554 ?
O2 Fe3 O11 92.31(11) . 1_554 ?
F5 Fe3 F3 91.72(10) . . ?
O2 Fe3 F3 172.28(10) . . ?
O11 Fe3 F3 87.89(9) 1_554 . ?
F5 Fe3 O10 93.91(11) . 3_566 ?
O2 Fe3 O10 93.34(10) . 3_566 ?
O11 Fe3 O10 168.98(10) 1_554 3_566 ?
F3 Fe3 O10 85.24(9) . 3_566 ?
F5 Fe3 F3 170.46(10) . 3_565 ?
O2 Fe3 F3 93.55(10) . 3_565 ?
O11 Fe3 F3 85.67(9) 1_554 3_565 ?
F3 Fe3 F3 78.77(9) . 3_565 ?
O10 Fe3 F3 84.55(9) 3_566 3_565 ?
Fe2 F1 Fe1 133.69(11) . . ?
Fe2 F2 Fe1 134.40(11) 4_566 . ?
Fe3 F3 Fe3 101.23(9) . 3_565 ?
As1 O1 Fe1 120.48(14) . . ?
As1 O2 Fe3 132.80(15) . . ?
As1 O3 Fe2 136.13(15) . . ?
As1 O4 H1 110.7 . . ?
As2 O5 Fe2 127.56(15) . . ?
As2 O6 Fe1 122.98(13) . . ?
As2 O7 H2 114.3 . . ?
As2 O8 Fe2 125.66(15) . 4_566 ?
As3 O9 Fe1 124.77(14) . . ?
As3 O10 Fe3 124.92(13) . 3_566 ?
As3 O11 Fe3 125.47(14) . 1_556 ?
As3 O12 Fe2 140.50(16) . 4_566 ?
C1 N1 C2 112.0(3) 1_554 . ?
C1 N1 H3 117.1 1_554 . ?
C2 N1 H3 107.0 . . ?
C1 N1 H4 98.2 1_554 . ?
C2 N1 H4 108.4 . . ?
H3 N1 H4 113.9 . . ?
C4 N2 C3 111.2(3) . 1_554 ?
C4 N2 H5 118.0 . . ?
C3 N2 H5 104.5 1_554 . ?
C4 N2 H6 107.5 . . ?
C3 N2 H6 104.1 1_554 . ?
H5 N2 H6 110.7 . . ?
C5 N3 C6 111.0(5) 3_666 . ?
C5 N3 H7 124.4 3_666 . ?
C6 N3 H7 99.9 . . ?
C5 N3 H8 118.5 3_666 . ?
C6 N3 H8 100.5 . . ?
H7 N3 H8 98.6 . . ?
N1 C1 C3 110.9(3) 1_556 . ?
N1 C1 H9 108.9 1_556 . ?
C3 C1 H9 108.8 . . ?
N1 C1 H10 107.4 1_556 . ?
C3 C1 H10 113.3 . . ?
H9 C1 H10 107.4 . . ?
N1 C2 C4 110.5(4) . . ?
N1 C2 H11 103.5 . . ?
C4 C2 H11 113.3 . . ?
N1 C2 H12 114.5 . . ?
C4 C2 H12 110.4 . . ?
H11 C2 H12 104.4 . . ?
N2 C3 C1 109.6(4) 1_556 . ?
N2 C3 H13 107.3 1_556 . ?
C1 C3 H13 113.3 . . ?
N2 C3 H14 110.7 1_556 . ?
C1 C3 H14 112.5 . . ?
H13 C3 H14 103.3 . . ?
N2 C4 C2 110.4(3) . . ?
N2 C4 H15 104.3 . . ?
C2 C4 H15 105.5 . . ?
N2 C4 H16 111.8 . . ?
C2 C4 H16 111.3 . . ?
H15 C4 H16 113.2 . . ?
N3 C5 C6 110.4(4) 3_666 . ?
N3 C5 H17 103.3 3_666 . ?
C6 C5 H17 117.9 . . ?
N3 C5 H18 115.4 3_666 . ?
C6 C5 H18 110.3 . . ?
H17 C5 H18 99.3 . . ?
N3 C6 C5 111.4(5) . . ?
N3 C6 H19 101.2 . . ?
C5 C6 H19 127.4 . . ?
N3 C6 H20 112.8 . . ?
C5 C6 H20 99.7 . . ?
H19 C6 H20 104.4 . . ?

loop_
_geom_bond_atom_site_label_1
_geom_bond_atom_site_label_2
_geom_bond_distance
_geom_bond_site_symmetry_2
_geom_bond_publ_flag
As1 O3 1.663(2) . ?
As1 O2 1.677(3) . ?
As1 O1 1.691(3) . ?
As1 O4 1.731(3) . ?
As2 O6 1.664(2) . ?
As2 O8 1.671(3) . ?
As2 O5 1.673(3) . ?
As2 O7 1.713(3) . ?
As3 O12 1.672(3) . ?
As3 O9 1.687(2) . ?
As3 O11 1.694(2) . ?
As3 O10 1.698(2) . ?
Fe1 F4 1.917(2) . ?
Fe1 O9 1.943(2) . ?
Fe1 O1 1.956(3) . ?
Fe1 O6 1.977(2) . ?
Fe1 F2 1.996(2) . ?
Fe1 F1 2.052(2) . ?
Fe2 O5 1.971(3) . ?
Fe2 O12 1.975(3) 4_565 ?
Fe2 O8 1.980(3) 4_565 ?
Fe2 F2 1.987(2) 4_565 ?
Fe2 O3 1.997(2) . ?
Fe2 F1 2.014(2) . ?
Fe3 F5 1.867(2) . ?
Fe3 O2 1.925(2) . ?
Fe3 O11 1.967(2) 1_554 ?
Fe3 F3 2.011(2) . ?
Fe3 O10 2.024(2) 3_566 ?
Fe3 F3 2.058(2) 3_565 ?
F2 Fe2 1.987(2) 4_566 ?
F3 Fe3 2.058(2) 3_565 ?
O4 H1 1.0100 . ?
O7 H2 0.9603 . ?
O8 Fe2 1.980(3) 4_566 ?
O10 Fe3 2.024(2) 3_566 ?
O11 Fe3 1.967(2) 1_556 ?
O12 Fe2 1.975(3) 4_566 ?
N1 C1 1.491(5) 1_554 ?
N1 C2 1.491(5) . ?
N1 H3 0.9180 . ?
N1 H4 0.9482 . ?
N2 C4 1.491(6) . ?
N2 C3 1.502(6) 1_554 ?
N2 H5 0.8705 . ?
N2 H6 0.9373 . ?
N3 C5 1.449(9) 3_666 ?
N3 C6 1.465(10) . ?
N3 H7 1.1047 . ?
N3 H8 1.0329 . ?
C1 N1 1.491(5) 1_556 ?
C1 C3 1.503(6) . ?
C1 H9 0.9250 . ?
C1 H10 1.0032 . ?
C2 C4 1.507(7) . ?
C2 H11 0.8532 . ?
C2 H12 0.9892 . ?
C3 N2 1.502(6) 1_556 ?
C3 H13 0.9178 . ?
C3 H14 0.9471 . ?
C4 H15 0.8621 . ?
C4 H16 0.9081 . ?
C5 N3 1.449(9) 3_666 ?
C5 C6 1.481(9) . ?
C5 H17 0.9662 . ?
C5 H18 0.9165 . ?
C6 H19 0.8619 . ?
C6 H20 0.9245 . ?
